data_4001924
loop_
_publ_author_name
'Forbes, Scott'
'Yuan, Fang'
'Saparov, Bayrammurad'
'Sefat, Athena S.'
'Kosuda, Kosuke'
'Kolodiazhnyi, Taras'
'Mozharivskyj, Yurij'

_publ_section_title
;
 Synthesis, Crystal Structure, and Electronic Properties of the
 CaRE3SbO4and Ca2RE8Sb3O10phases (RE = Rare-Earth Metal)
;
_journal_issue 7
_journal_name_full 'Chemistry of Materials'
_journal_page_first 2289
_journal_paper_doi 10.1021/cm500157y
_journal_volume 26
_journal_year 2014
_chemical_formula_sum 'Ca2.12 O10 Sb2.99 Sm7.88'
_chemical_formula_weight 1793.70
_chemical_name_systematic
; 
 ? 
;
_space_group_IT_number 12
_symmetry_cell_setting monoclinic
_symmetry_space_group_name_Hall '-C 2y'
_symmetry_space_group_name_H-M 'C 1 2/m 1'
_atom_sites_solution_hydrogens none
_atom_sites_solution_primary direct
_atom_sites_solution_secondary difmap
_audit_creation_method SHELXL-97
_cell_angle_alpha 90.00
_cell_angle_beta 93.62(3)
_cell_angle_gamma 90.00
_cell_formula_units_Z 2
_cell_length_a 13.462(3)
_cell_length_b 3.8429(8)
_cell_length_c 17.458(4)
_cell_measurement_reflns_used 18957
_cell_measurement_temperature 293(2)
_cell_measurement_theta_max 34.94
_cell_measurement_theta_min 2.35
_cell_volume 901.4(3)
_computing_cell_refinement X-Area
_computing_data_collection X-Area
_computing_data_reduction X-Red32
_computing_publication_material 'SHELXL-97 (Sheldrick, 1997)'
_computing_structure_refinement 'SHELXL-97 (Sheldrick, 1997)'
_computing_structure_solution 'SHELXS-97 (Sheldrick, 1990)'
_diffrn_ambient_temperature 293(2)
_diffrn_measured_fraction_theta_full 0.999
_diffrn_measured_fraction_theta_max 0.999
_diffrn_radiation_monochromator graphite
_diffrn_radiation_source 'fine-focus sealed tube'
_diffrn_radiation_type MoK\a
_diffrn_radiation_wavelength 0.71073
_diffrn_reflns_av_R_equivalents 0.0842
_diffrn_reflns_av_sigmaI/netI 0.0592
_diffrn_reflns_limit_h_max 21
_diffrn_reflns_limit_h_min -21
_diffrn_reflns_limit_k_max 6
_diffrn_reflns_limit_k_min -6
_diffrn_reflns_limit_l_max 27
_diffrn_reflns_limit_l_min -27
_diffrn_reflns_number 18957
_diffrn_reflns_theta_full 34.58
_diffrn_reflns_theta_max 34.58
_diffrn_reflns_theta_min 2.34
_exptl_absorpt_coefficient_mu 30.257
_exptl_absorpt_correction_T_max 0.3587
_exptl_absorpt_correction_T_min 0.1696
_exptl_absorpt_correction_type numerical
_exptl_absorpt_process_details X-Red
_exptl_crystal_colour Black
_exptl_crystal_density_diffrn 6.609
_exptl_crystal_density_method 'not measured'
_exptl_crystal_description Block
_exptl_crystal_F_000 1527.2
_exptl_crystal_size_max 0.0813
_exptl_crystal_size_mid 0.0656
_exptl_crystal_size_min 0.0267
_refine_diff_density_max 2.821
_refine_diff_density_min -3.081
_refine_diff_density_rms 0.433
_refine_ls_extinction_coef 0.000416(17)
_refine_ls_extinction_expression Fc^*^=kFc[1+0.001xFc^2^\l^3^/sin(2\q)]^-1/4^
_refine_ls_extinction_method SHELXL
_refine_ls_goodness_of_fit_ref 0.954
_refine_ls_hydrogen_treatment none
_refine_ls_matrix_type full
_refine_ls_number_parameters 91
_refine_ls_number_reflns 2154
_refine_ls_number_restraints 0
_refine_ls_restrained_S_all 0.954
_refine_ls_R_factor_all 0.0740
_refine_ls_R_factor_gt 0.0380
_refine_ls_shift/su_max 0.002
_refine_ls_shift/su_mean 0.000
_refine_ls_structure_factor_coef Fsqd
_refine_ls_weighting_details 'calc w=1/[\s^2^(Fo^2^)+(0.0122P)^2^+0.0000P] where P=(Fo^2^+2Fc^2^)/3'
_refine_ls_weighting_scheme calc
_refine_ls_wR_factor_gt 0.0423
_refine_ls_wR_factor_ref 0.0475
_reflns_number_gt 1539
_reflns_number_total 2154
_reflns_threshold_expression >2sigma(I)
_cod_data_source_file cm500157y_si_005.cif
_cod_data_source_block c2m
_cod_depositor_comments
;
The following automatic conversions were performed:

'_symmetry_cell_setting' value 'Monoclinic' changed to 'monoclinic'
according to
/usr/data/users/saulius/automatic-downloads/rss-feeds/ACS/lib/dictionaries/cif_core.dic
dictionary named 'cif_core.dic' version 2.4.2 from
2011-04-26.

'_exptl_absorpt_correction_type' value 'Numerical'
changed to 'numerical' according to
/usr/data/users/saulius/automatic-downloads/rss-feeds/ACS/lib/dictionaries/cif_core.dic
dictionary named 'cif_core.dic' version 2.4.2 from 2011-04-26.

Automatic conversion script
Id: cif_fix_values 2281 2013-09-26 08:29:07Z andrius 

 Adding full bibliography for
 ./tmp-cod-update-bibliographies-15567/cifs/4001924.cif.
;
_cod_original_cell_volume 901.3(3)
_cod_original_sg_symbol_H-M C2/m
_cod_database_code 4001924

loop_
_symmetry_equiv_pos_as_xyz
'x, y, z'
'-x, y, -z'
'x+1/2, y+1/2, z'
'-x+1/2, y+1/2, -z'
'-x, -y, -z'
'x, -y, z'
'-x+1/2, -y+1/2, -z'
'x+1/2, -y+1/2, z'

loop_
_atom_site_label
_atom_site_type_symbol
_atom_site_fract_x
_atom_site_fract_y
_atom_site_fract_z
_atom_site_U_iso_or_equiv
_atom_site_adp_type
_atom_site_occupancy
_atom_site_symmetry_multiplicity
_atom_site_calc_flag
_atom_site_refinement_flags
Ca1 Ca 0.8147(11) 0.0000 0.0758(7) 0.0090(3) Uani 0.341(6) 2 d SP
Sm1 Sm 0.82769(11) 0.0000 0.06362(8) 0.0090(3) Uani 0.659(6) 2 d SP
Ca2 Ca 0.1193(10) 0.0000 0.1523(7) 0.0105(3) Uani 0.278(7) 2 d SP
Sm2 Sm 0.09405(8) 0.0000 0.13665(6) 0.0105(3) Uani 0.722(7) 2 d SP
Ca3 Ca 0.4210(15) 0.0000 0.2366(11) 0.0115(2) Uani 0.232(6) 2 d SP
Sm3 Sm 0.43688(8) 0.0000 0.24996(7) 0.0115(2) Uani 0.768(6) 2 d SP
Ca4 Ca 0.306(5) 0.0000 0.686(4) 0.0101(2) Uani 0.115(6) 2 d SP
Sm4 Sm 0.29366(12) 0.0000 0.68117(13) 0.0101(2) Uani 0.885(6) 2 d SP
Ca5 Ca 0.363(2) 0.0000 0.491(2) 0.0120(2) Uani 0.091(7) 2 d SP
Sm5 Sm 0.35172(5) 0.0000 0.46477(6) 0.0120(2) Uani 0.909(7) 2 d SP
Sb1 Sb 0.0000 0.5000 0.0000 0.0164(3) Uani 1 4 d S
Sb2 Sb 0.03026(7) 0.0446(9) 0.38877(5) 0.0174(6) Uani 0.497(4) 1 d P
O1 O 0.2364(5) 0.0000 0.0705(3) 0.0131(12) Uani 1 2 d S
O2 O 0.6062(5) 0.0000 0.2067(4) 0.0175(13) Uani 1 2 d S
O3 O 0.0767(5) 0.0000 0.8210(3) 0.0149(12) Uani 1 2 d S
O4 O 0.2933(6) 0.0000 0.3124(6) 0.034(2) Uani 1 2 d S
O5 O 0.2333(5) 0.0000 0.5565(3) 0.0118(11) Uani 1 2 d S

loop_
_atom_site_aniso_label
_atom_site_aniso_U_11
_atom_site_aniso_U_22
_atom_site_aniso_U_33
_atom_site_aniso_U_23
_atom_site_aniso_U_13
_atom_site_aniso_U_12
Ca1 0.0098(6) 0.0088(3) 0.0084(6) 0.000 -0.0002(3) 0.000
Sm1 0.0098(6) 0.0088(3) 0.0084(6) 0.000 -0.0002(3) 0.000
Ca2 0.0118(5) 0.0085(3) 0.0114(4) 0.000 0.0028(3) 0.000
Sm2 0.0118(5) 0.0085(3) 0.0114(4) 0.000 0.0028(3) 0.000
Ca3 0.0116(5) 0.0086(3) 0.0149(5) 0.000 0.0044(3) 0.000
Sm3 0.0116(5) 0.0086(3) 0.0149(5) 0.000 0.0044(3) 0.000
Ca4 0.0127(7) 0.0072(2) 0.0097(5) 0.000 -0.0037(3) 0.000
Sm4 0.0127(7) 0.0072(2) 0.0097(5) 0.000 -0.0037(3) 0.000
Ca5 0.0092(3) 0.0090(2) 0.0181(4) 0.000 0.0043(2) 0.000
Sm5 0.0092(3) 0.0090(2) 0.0181(4) 0.000 0.0043(2) 0.000
Sb1 0.0125(5) 0.0250(5) 0.0120(5) 0.000 0.0025(3) 0.000
Sb2 0.0117(4) 0.0267(18) 0.0137(4) -0.0052(4) 0.0011(3) -0.0030(4)
O1 0.014(3) 0.012(3) 0.014(3) 0.000 0.002(2) 0.000
O2 0.020(3) 0.016(3) 0.015(3) 0.000 -0.005(2) 0.000
O3 0.014(3) 0.015(3) 0.015(3) 0.000 -0.002(2) 0.000
O4 0.025(4) 0.014(4) 0.066(6) 0.000 0.026(4) 0.000
O5 0.012(3) 0.011(3) 0.012(2) 0.000 -0.003(2) 0.000

loop_
_atom_type_symbol
_atom_type_description
_atom_type_scat_dispersion_real
_atom_type_scat_dispersion_imag
_atom_type_scat_source
O O 0.0106 0.0060 'International Tables Vol C Tables 4.2.6.8 and 6.1.1.4'
Ca Ca 0.2262 0.3064 'International Tables Vol C Tables 4.2.6.8 and 6.1.1.4'
Sb Sb -0.5866 1.5461 'International Tables Vol C Tables 4.2.6.8 and 6.1.1.4'
Sm Sm -0.1638 3.4418 'International Tables Vol C Tables 4.2.6.8 and 6.1.1.4'

loop_
_geom_angle_atom_site_label_1
_geom_angle_atom_site_label_2
_geom_angle_atom_site_label_3
_geom_angle
_geom_angle_site_symmetry_1
_geom_angle_site_symmetry_3
O1 Ca1 O1 122.6(7) 3_545 3
O1 Ca1 O3 108.7(4) 3_545 5_656
O1 Ca1 O3 108.7(4) 3 5_656
O1 Ca1 O1 82.1(4) 3_545 5_655
O1 Ca1 O1 82.1(4) 3 5_655
O3 Ca1 O1 154.8(6) 5_656 5_655
O1 Ca1 Sb1 145.5(4) 3_545 1_655
O1 Ca1 Sb1 81.6(2) 3 1_655
O3 Ca1 Sb1 81.9(4) 5_656 1_655
O1 Ca1 Sb1 77.2(3) 5_655 1_655
O1 Ca1 Sb1 81.6(2) 3_545 1_645
O1 Ca1 Sb1 145.5(4) 3 1_645
O3 Ca1 Sb1 81.9(4) 5_656 1_645
O1 Ca1 Sb1 77.2(3) 5_655 1_645
Sb1 Ca1 Sb1 67.1(2) 1_655 1_645
O1 Ca1 Sm1 42.4(3) 3_545 7_645
O1 Ca1 Sm1 102.0(5) 3 7_645
O3 Ca1 Sm1 147.36(13) 5_656 7_645
O1 Ca1 Sm1 39.87(19) 5_655 7_645
Sb1 Ca1 Sm1 114.0(3) 1_655 7_645
Sb1 Ca1 Sm1 79.05(18) 1_645 7_645
O1 Ca1 Sm1 102.0(5) 3_545 7_655
O1 Ca1 Sm1 42.4(3) 3 7_655
O3 Ca1 Sm1 147.36(13) 5_656 7_655
O1 Ca1 Sm1 39.87(19) 5_655 7_655
Sb1 Ca1 Sm1 79.05(18) 1_655 7_655
Sb1 Ca1 Sm1 114.0(3) 1_645 7_655
Sm1 Ca1 Sm1 65.3(2) 7_645 7_655
O1 Ca1 Ca2 35.2(3) 3_545 3_545
O1 Ca1 Ca2 97.1(5) 3 3_545
O3 Ca1 Ca2 99.0(4) 5_656 3_545
O1 Ca1 Ca2 102.2(5) 5_655 3_545
Sb1 Ca1 Ca2 178.6(4) 1_655 3_545
Sb1 Ca1 Ca2 114.01(10) 1_645 3_545
Sm1 Ca1 Ca2 65.8(3) 7_645 3_545
Sm1 Ca1 Ca2 99.7(4) 7_655 3_545
O1 Ca1 Ca2 97.1(5) 3_545 3
O1 Ca1 Ca2 35.2(3) 3 3
O3 Ca1 Ca2 99.0(4) 5_656 3
O1 Ca1 Ca2 102.2(5) 5_655 3
Sb1 Ca1 Ca2 114.01(10) 1_655 3
Sb1 Ca1 Ca2 178.6(4) 1_645 3
Sm1 Ca1 Ca2 99.7(4) 7_645 3
Sm1 Ca1 Ca2 65.8(3) 7_655 3
Ca2 Ca1 Ca2 64.8(3) 3_545 3
O1 Ca1 Ca3 131.6(5) 3_545 3
O1 Ca1 Ca3 74.5(3) 3 3
O3 Ca1 Ca3 34.2(2) 5_656 3
O1 Ca1 Ca3 145.9(3) 5_655 3
Sb1 Ca1 Ca3 75.2(4) 1_655 3
Sb1 Ca1 Ca3 109.3(5) 1_645 3
Sm1 Ca1 Ca3 169.9(5) 7_645 3
Sm1 Ca1 Ca3 114.36(16) 7_655 3
Ca2 Ca1 Ca3 105.0(5) 3_545 3
Ca2 Ca1 Ca3 71.9(4) 3 3
O1 Ca1 Ca3 74.5(3) 3_545 3_545
O1 Ca1 Ca3 131.6(5) 3 3_545
O3 Ca1 Ca3 34.2(2) 5_656 3_545
O1 Ca1 Ca3 145.9(3) 5_655 3_545
Sb1 Ca1 Ca3 109.3(5) 1_655 3_545
Sb1 Ca1 Ca3 75.2(4) 1_645 3_545
Sm1 Ca1 Ca3 114.36(16) 7_645 3_545
Sm1 Ca1 Ca3 169.9(5) 7_655 3_545
Ca2 Ca1 Ca3 71.9(4) 3_545 3_545
Ca2 Ca1 Ca3 105.0(5) 3 3_545
Ca3 Ca1 Ca3 64.1(4) 3 3_545
O1 Sm1 O1 114.2(3) 3_545 3
O1 Sm1 O3 102.98(17) 3_545 5_656
O1 Sm1 O3 102.98(17) 3 5_656
O1 Sm1 O1 83.80(17) 3_545 5_655
O1 Sm1 O1 83.80(17) 3 5_655
O3 Sm1 O1 167.0(2) 5_656 5_655
O1 Sm1 Sb1 155.35(14) 3_545 1_655
O1 Sm1 Sb1 85.37(13) 3 1_655
O3 Sm1 Sb1 85.89(13) 5_656 1_655
O1 Sm1 Sb1 83.64(12) 5_655 1_655
O1 Sm1 Sb1 85.37(13) 3_545 1_645
O1 Sm1 Sb1 155.35(14) 3 1_645
O3 Sm1 Sb1 85.89(13) 5_656 1_645
O1 Sm1 Sb1 83.64(12) 5_655 1_645
Sb1 Sm1 Sb1 72.22(3) 1_655 1_645
O1 Sm1 Sm1 43.59(15) 3_545 7_645
O1 Sm1 Sm1 101.04(16) 3 7_645
O3 Sm1 Sm1 145.26(6) 5_656 7_645
O1 Sm1 Sm1 40.22(9) 5_655 7_645
Sb1 Sm1 Sm1 120.89(5) 1_655 7_645
Sb1 Sm1 Sm1 82.57(3) 1_645 7_645
O1 Sm1 Sm1 101.04(16) 3_545 7_655
O1 Sm1 Sm1 43.59(15) 3 7_655
O3 Sm1 Sm1 145.26(6) 5_656 7_655
O1 Sm1 Sm1 40.22(9) 5_655 7_655
Sb1 Sm1 Sm1 82.57(3) 1_655 7_655
Sb1 Sm1 Sm1 120.89(5) 1_645 7_655
Sm1 Sm1 Sm1 66.09(6) 7_645 7_655
O1 Sm1 Ca1 46.8(2) 3_545 7_645
O1 Sm1 Ca1 102.76(19) 3 7_645
O3 Sm1 Ca1 146.89(12) 5_656 7_645
O1 Sm1 Ca1 37.21(14) 5_655 7_645
Sb1 Sm1 Ca1 116.66(16) 1_655 7_645
Sb1 Sm1 Ca1 79.23(19) 1_645 7_645
Sm1 Sm1 Ca1 4.54(18) 7_645 7_645
Sm1 Sm1 Ca1 65.87(10) 7_655 7_645
O1 Sm1 Ca1 102.76(19) 3_545 7_655
O1 Sm1 Ca1 46.8(2) 3 7_655
O3 Sm1 Ca1 146.89(12) 5_656 7_655
O1 Sm1 Ca1 37.21(14) 5_655 7_655
Sb1 Sm1 Ca1 79.2(2) 1_655 7_655
Sb1 Sm1 Ca1 116.66(16) 1_645 7_655
Sm1 Sm1 Ca1 65.87(10) 7_645 7_655
Sm1 Sm1 Ca1 4.54(18) 7_655 7_655
Ca1 Sm1 Ca1 65.3(2) 7_645 7_655
O1 Sm1 Sm2 103.57(15) 3_545 5_655
O1 Sm1 Sm2 103.57(15) 3 5_655
O3 Sm1 Sm2 129.97(16) 5_656 5_655
O1 Sm1 Sm2 37.06(15) 5_655 5_655
Sb1 Sm1 Sm2 55.20(2) 1_655 5_655
Sb1 Sm1 Sm2 55.20(2) 1_645 5_655
Sm1 Sm1 Sm2 66.36(4) 7_645 5_655
Sm1 Sm1 Sm2 66.36(4) 7_655 5_655
Ca1 Sm1 Sm2 61.93(17) 7_645 5_655
Ca1 Sm1 Sm2 61.93(17) 7_655 5_655
O1 Sm1 Sm2 119.36(15) 3_545 1_655
O1 Sm1 Sm2 119.36(15) 3 1_655
O3 Sm1 Sm2 40.07(16) 5_656 1_655
O1 Sm1 Sm2 126.95(15) 5_655 1_655
Sb1 Sm1 Sm2 55.05(3) 1_655 1_655
Sb1 Sm1 Sm2 55.05(3) 1_645 1_655
Sm1 Sm1 Sm2 137.33(4) 7_645 1_655
Sm1 Sm1 Sm2 137.33(4) 7_655 1_655
Ca1 Sm1 Sm2 134.24(18) 7_645 1_655
Ca1 Sm1 Sm2 134.24(18) 7_655 1_655
Sm2 Sm1 Sm2 89.89(4) 5_655 1_655
O2 Ca2 O2 126.1(7) 3_455 3_445
O2 Ca2 O1 111.7(4) 3_455 .
O2 Ca2 O1 111.7(4) 3_445 .
O2 Ca2 O3 79.4(4) 3_455 5_556
O2 Ca2 O3 79.4(4) 3_445 5_556
O1 Ca2 O3 149.3(7) . 5_556
O2 Ca2 Ca4 35.3(6) 3_455 7_556
O2 Ca2 Ca4 99.3(9) 3_445 7_556
O1 Ca2 Ca4 110.1(13) . 7_556
O3 Ca2 Ca4 95.3(13) 5_556 7_556
O2 Ca2 Ca4 99.3(9) 3_455 7_546
O2 Ca2 Ca4 35.3(6) 3_445 7_546
O1 Ca2 Ca4 110.1(13) . 7_546
O3 Ca2 Ca4 95.3(13) 5_556 7_546
Ca4 Ca2 Ca4 66.5(12) 7_556 7_546
O2 Ca2 Sb1 139.5(5) 3_455 1_545
O2 Ca2 Sb1 78.7(3) 3_445 1_545
O1 Ca2 Sb1 79.8(4) . 1_545
O3 Ca2 Sb1 74.4(3) 5_556 1_545
Ca4 Ca2 Sb1 169.8(13) 7_556 1_545
Ca4 Ca2 Sb1 113.3(5) 7_546 1_545
O2 Ca2 Sb1 78.7(3) 3_455 .
O2 Ca2 Sb1 139.5(5) 3_445 .
O1 Ca2 Sb1 79.8(4) . .
O3 Ca2 Sb1 74.4(3) 5_556 .
Ca4 Ca2 Sb1 113.3(5) 7_556 .
Ca4 Ca2 Sb1 169.8(13) 7_546 .
Sb1 Ca2 Sb1 65.0(2) 1_545 .
O2 Ca2 Ca1 76.6(3) 3_455 3_455
O2 Ca2 Ca1 136.4(5) 3_445 3_455
O1 Ca2 Ca1 35.15(19) . 3_455
O3 Ca2 Ca1 144.1(3) 5_556 3_455
Ca4 Ca2 Ca1 80.1(13) 7_556 3_455
Ca4 Ca2 Ca1 114.5(12) 7_546 3_455
Sb1 Ca2 Ca1 108.4(4) 1_545 3_455
Sb1 Ca2 Ca1 75.0(3) . 3_455
O2 Ca2 Ca1 136.4(5) 3_455 3_445
O2 Ca2 Ca1 76.6(3) 3_445 3_445
O1 Ca2 Ca1 35.15(19) . 3_445
O3 Ca2 Ca1 144.1(3) 5_556 3_445
Ca4 Ca2 Ca1 114.5(12) 7_556 3_445
Ca4 Ca2 Ca1 80.1(13) 7_546 3_445
Sb1 Ca2 Ca1 75.0(3) 1_545 3_445
Sb1 Ca2 Ca1 108.4(4) . 3_445
Ca1 Ca2 Ca1 64.8(3) 3_455 3_445
O2 Ca2 Sm4 37.2(3) 3_455 7_556
O2 Ca2 Sm4 98.7(5) 3_445 7_556
O1 Ca2 Sm4 108.3(4) . 7_556
O3 Ca2 Sm4 97.6(3) 5_556 7_556
Ca4 Ca2 Sm4 2.4(11) 7_556 7_556
Ca4 Ca2 Sm4 65.4(6) 7_546 7_556
Sb1 Ca2 Sm4 171.9(4) 1_545 7_556
Sb1 Ca2 Sm4 114.80(5) . 7_556
Ca1 Ca2 Sm4 78.8(3) 3_455 7_556
Ca1 Ca2 Sm4 112.1(4) 3_445 7_556
O2 Ca2 Sm4 98.7(5) 3_455 7_546
O2 Ca2 Sm4 37.2(3) 3_445 7_546
O1 Ca2 Sm4 108.3(4) . 7_546
O3 Ca2 Sm4 97.6(3) 5_556 7_546
Ca4 Ca2 Sm4 65.4(6) 7_556 7_546
Ca4 Ca2 Sm4 2.4(11) 7_546 7_546
Sb1 Ca2 Sm4 114.80(5) 1_545 7_546
Sb1 Ca2 Sm4 171.9(4) . 7_546
Ca1 Ca2 Sm4 112.1(4) 3_455 7_546
Ca1 Ca2 Sm4 78.8(3) 3_445 7_546
Sm4 Ca2 Sm4 64.2(2) 7_556 7_546
O2 Sm2 O2 115.0(3) 3_455 3_445
O2 Sm2 O1 103.65(19) 3_455 .
O2 Sm2 O1 103.65(19) 3_445 .
O2 Sm2 O3 82.84(19) 3_455 5_556
O2 Sm2 O3 82.84(19) 3_445 5_556
O1 Sm2 O3 167.4(2) . 5_556
O2 Sm2 Sb1 154.47(15) 3_455 1_545
O2 Sm2 Sb1 84.67(14) 3_445 1_545
O1 Sm2 Sb1 85.97(13) . 1_545
O3 Sm2 Sb1 83.83(12) 5_556 1_545
O2 Sm2 Sb1 84.67(14) 3_455 .
O2 Sm2 Sb1 154.47(15) 3_445 .
O1 Sm2 Sb1 85.97(13) . .
O3 Sm2 Sb1 83.83(12) 5_556 .
Sb1 Sm2 Sb1 72.32(3) 1_545 .
O2 Sm2 Sm3 100.51(16) 3_455 3_445
O2 Sm2 Sm3 43.08(17) 3_445 3_445
O1 Sm2 Sm3 145.56(5) . 3_445
O3 Sm2 Sm3 39.76(8) 5_556 3_445
Sb1 Sm2 Sm3 82.59(3) 1_545 3_445
Sb1 Sm2 Sm3 120.64(4) . 3_445
O2 Sm2 Sm3 43.08(17) 3_455 3_455
O2 Sm2 Sm3 100.51(16) 3_445 3_455
O1 Sm2 Sm3 145.56(5) . 3_455
O3 Sm2 Sm3 39.76(8) 5_556 3_455
Sb1 Sm2 Sm3 120.64(4) 1_545 3_455
Sb1 Sm2 Sm3 82.59(3) . 3_455
Sm3 Sm2 Sm3 65.52(3) 3_445 3_455
O2 Sm2 Ca3 102.6(3) 3_455 3_445
O2 Sm2 Ca3 46.3(3) 3_445 3_445
O1 Sm2 Ca3 146.95(19) . 3_445
O3 Sm2 Ca3 36.8(2) 5_556 3_445
Sb1 Sm2 Ca3 78.7(3) 1_545 3_445
Sb1 Sm2 Ca3 116.2(3) . 3_445
Sm3 Sm2 Ca3 4.9(3) 3_445 3_445
Sm3 Sm2 Ca3 65.65(18) 3_455 3_445
O2 Sm2 Ca3 46.3(3) 3_455 3_455
O2 Sm2 Ca3 102.6(3) 3_445 3_455
O1 Sm2 Ca3 146.95(19) . 3_455
O3 Sm2 Ca3 36.8(2) 5_556 3_455
Sb1 Sm2 Ca3 116.2(3) 1_545 3_455
Sb1 Sm2 Ca3 78.7(3) . 3_455
Sm3 Sm2 Ca3 65.65(18) 3_445 3_455
Sm3 Sm2 Ca3 4.9(3) 3_455 3_455
Ca3 Sm2 Ca3 65.3(4) 3_445 3_455
O2 Sm2 Sm1 119.37(15) 3_455 5_655
O2 Sm2 Sm1 119.37(15) 3_445 5_655
O1 Sm2 Sm1 39.85(16) . 5_655
O3 Sm2 Sm1 127.52(15) 5_556 5_655
Sb1 Sm2 Sm1 55.30(3) 1_545 5_655
Sb1 Sm2 Sm1 55.30(3) . 5_655
Sm3 Sm2 Sm1 137.62(3) 3_445 5_655
Sm3 Sm2 Sm1 137.62(3) 3_455 5_655
Ca3 Sm2 Sm1 134.0(2) 3_445 5_655
Ca3 Sm2 Sm1 134.0(2) 3_455 5_655
O2 Sm2 Sm1 102.61(17) 3_455 1_455
O2 Sm2 Sm1 102.61(17) 3_445 1_455
O1 Sm2 Sm1 129.95(16) . 1_455
O3 Sm2 Sm1 37.41(14) 5_556 1_455
Sb1 Sm2 Sm1 55.15(3) 1_545 1_455
Sb1 Sm2 Sm1 55.15(3) . 1_455
Sm3 Sm2 Sm1 66.21(3) 3_445 1_455
Sm3 Sm2 Sm1 66.21(3) 3_455 1_455
Ca3 Sm2 Sm1 61.5(3) 3_445 1_455
Ca3 Sm2 Sm1 61.5(3) 3_455 1_455
Sm1 Sm2 Sm1 90.11(4) 5_655 1_455
O3 Ca3 O3 124.6(10) 7_546 7_556
O3 Ca3 O4 108.0(6) 7_546 .
O3 Ca3 O4 108.0(6) 7_556 .
O3 Ca3 O2 82.2(6) 7_546 .
O3 Ca3 O2 82.2(6) 7_556 .
O4 Ca3 O2 155.5(9) . .
O3 Ca3 Sb2 142.4(6) 7_546 8
O3 Ca3 Sb2 83.7(3) 7_556 8
O4 Ca3 Sb2 81.4(5) . 8
O2 Ca3 Sb2 77.5(4) . 8
O3 Ca3 Sb2 83.7(3) 7_546 3_545
O3 Ca3 Sb2 142.4(6) 7_556 3_545
O4 Ca3 Sb2 81.4(5) . 3_545
O2 Ca3 Sb2 77.5(4) . 3_545
Sb2 Ca3 Sb2 61.3(3) 8 3_545
O3 Ca3 Sm2 102.8(7) 7_546 3
O3 Ca3 Sm2 42.8(4) 7_556 3
O4 Ca3 Sm2 147.34(19) . 3
O2 Ca3 Sm2 39.7(3) . 3
Sb2 Ca3 Sm2 80.9(3) 8 3
Sb2 Ca3 Sm2 113.1(5) 3_545 3
O3 Ca3 Sm2 42.8(4) 7_546 3_545
O3 Ca3 Sm2 102.8(7) 7_556 3_545
O4 Ca3 Sm2 147.34(19) . 3_545
O2 Ca3 Sm2 39.7(3) . 3_545
Sb2 Ca3 Sm2 113.1(5) 8 3_545
Sb2 Ca3 Sm2 80.9(3) 3_545 3_545
Sm2 Ca3 Sm2 65.3(4) 3 3_545
O3 Ca3 Sb2 146.6(6) 7_546 3
O3 Ca3 Sb2 79.1(3) 7_556 3
O4 Ca3 Sb2 81.8(5) . 3
O2 Ca3 Sb2 78.2(4) . 3
Sb2 Ca3 Sb2 4.67(9) 8 3
Sb2 Ca3 Sb2 66.0(3) 3_545 3
Sm2 Ca3 Sb2 78.4(3) 3 3
Sm2 Ca3 Sb2 115.0(5) 3_545 3
O3 Ca3 Sb2 79.1(3) 7_546 8_545
O3 Ca3 Sb2 146.6(6) 7_556 8_545
O4 Ca3 Sb2 81.8(5) . 8_545
O2 Ca3 Sb2 78.2(4) . 8_545
Sb2 Ca3 Sb2 66.0(3) 8 8_545
Sb2 Ca3 Sb2 4.67(9) 3_545 8_545
Sm2 Ca3 Sb2 115.0(5) 3 8_545
Sm2 Ca3 Sb2 78.4(3) 3_545 8_545
Sb2 Ca3 Sb2 70.6(3) 3 8_545
O3 Ca3 Ca1 35.6(3) 7_546 3_445
O3 Ca3 Ca1 97.3(6) 7_556 3_445
O4 Ca3 Ca1 100.2(6) . 3_445
O2 Ca3 Ca1 100.5(6) . 3_445
Sb2 Ca3 Ca1 177.7(6) 8 3_445
Sb2 Ca3 Ca1 117.28(13) 3_545 3_445
Sm2 Ca3 Ca1 98.3(5) 3 3_445
Sm2 Ca3 Ca1 64.7(3) 3_545 3_445
Sb2 Ca3 Ca1 176.3(5) 3 3_445
Sb2 Ca3 Ca1 112.61(13) 8_545 3_445
O3 Ca3 Ca1 97.3(6) 7_546 3_455
O3 Ca3 Ca1 35.6(3) 7_556 3_455
O4 Ca3 Ca1 100.2(6) . 3_455
O2 Ca3 Ca1 100.5(6) . 3_455
Sb2 Ca3 Ca1 117.28(13) 8 3_455
Sb2 Ca3 Ca1 177.7(6) 3_545 3_455
Sm2 Ca3 Ca1 64.7(3) 3 3_455
Sm2 Ca3 Ca1 98.3(5) 3_545 3_455
Sb2 Ca3 Ca1 112.61(13) 3 3_455
Sb2 Ca3 Ca1 176.3(5) 8_545 3_455
Ca1 Ca3 Ca1 64.1(4) 3_445 3_455
O4 Sm3 O3 102.6(2) . 7_546
O4 Sm3 O3 102.6(2) . 7_556
O3 Sm3 O3 114.3(3) 7_546 7_556
O4 Sm3 O2 169.4(3) . .
O3 Sm3 O2 82.94(18) 7_546 .
O3 Sm3 O2 82.94(18) 7_556 .
O4 Sm3 Sb2 86.7(2) . 8
O3 Sm3 Sb2 152.70(15) 7_546 8
O3 Sm3 Sb2 87.98(14) 7_556 8
O2 Sm3 Sb2 84.50(13) . 8
O4 Sm3 Sb2 86.7(2) . 3_545
O3 Sm3 Sb2 87.98(14) 7_546 3_545
O3 Sm3 Sb2 152.70(15) 7_556 3_545
O2 Sm3 Sb2 84.50(13) . 3_545
Sb2 Sm3 Sb2 66.71(11) 8 3_545
O4 Sm3 Sb2 86.9(2) . 3
O3 Sm3 Sb2 157.07(15) 7_546 3
O3 Sm3 Sb2 83.21(14) 7_556 3
O2 Sm3 Sb2 84.83(12) . 3
Sb2 Sm3 Sb2 4.86(9) 8 3
Sb2 Sm3 Sb2 71.57(4) 3_545 3
O4 Sm3 Sb2 86.9(2) . 8_545
O3 Sm3 Sb2 83.21(14) 7_546 8_545
O3 Sm3 Sb2 157.07(15) 7_556 8_545
O2 Sm3 Sb2 84.83(12) . 8_545
Sb2 Sm3 Sb2 71.57(4) 8 8_545
Sb2 Sm3 Sb2 4.86(9) 3_545 8_545
Sb2 Sm3 Sb2 76.42(9) 3 8_545
O4 Sm3 Sm2 145.06(9) . 3
O3 Sm3 Sm2 100.54(15) 7_546 3
O3 Sm3 Sm2 43.44(16) 7_556 3
O2 Sm3 Sm2 39.50(8) . 3
Sb2 Sm3 Sm2 84.61(4) 8 3
Sb2 Sm3 Sm2 120.07(5) 3_545 3
Sb2 Sm3 Sm2 81.77(4) 3 3
Sb2 Sm3 Sm2 121.75(4) 8_545 3
O4 Sm3 Sm2 145.06(9) . 3_545
O3 Sm3 Sm2 43.44(16) 7_546 3_545
O3 Sm3 Sm2 100.54(15) 7_556 3_545
O2 Sm3 Sm2 39.50(8) . 3_545
Sb2 Sm3 Sm2 120.07(5) 8 3_545
Sb2 Sm3 Sm2 84.61(4) 3_545 3_545
Sb2 Sm3 Sm2 121.75(4) 3 3_545
Sb2 Sm3 Sm2 81.77(4) 8_545 3_545
Sm2 Sm3 Sm2 65.52(3) 3 3_545
O4 Sm3 Ca4 133.3(14) . 5_656
O3 Sm3 Ca4 102.3(7) 7_546 5_656
O3 Sm3 Ca4 102.3(7) 7_556 5_656
O2 Sm3 Ca4 36.2(13) . 5_656
Sb2 Sm3 Ca4 55.4(10) 8 5_656
Sb2 Sm3 Ca4 55.4(10) 3_545 5_656
Sb2 Sm3 Ca4 57.8(9) 3 5_656
Sb2 Sm3 Ca4 57.8(9) 8_545 5_656
Sm2 Sm3 Ca4 64.8(11) 3 5_656
Sm2 Sm3 Ca4 64.8(11) 3_545 5_656
O4 Sm3 Ca2 147.65(12) . 3
O3 Sm3 Ca2 102.9(2) 7_546 3
O3 Sm3 Ca2 48.2(2) 7_556 3
O2 Sm3 Ca2 35.24(15) . 3
Sb2 Sm3 Ca2 79.63(19) 8 3
Sb2 Sm3 Ca2 113.7(2) 3_545 3
Sb2 Sm3 Ca2 77.11(19) 3 3
Sb2 Sm3 Ca2 115.6(2) 8_545 3
Sm2 Sm3 Ca2 6.6(2) 3 3
Sm2 Sm3 Ca2 65.17(10) 3_545 3
Ca4 Sm3 Ca2 58.4(11) 5_656 3
O2 Ca4 O4 106(2) 5_656 7_546
O2 Ca4 O4 106(2) 5_656 7_556
O4 Ca4 O4 110(3) 7_546 7_556
O2 Ca4 O5 171(4) 5_656 .
O4 Ca4 O5 79.1(14) 7_546 .
O4 Ca4 O5 79.1(14) 7_556 .
O2 Ca4 Sb2 90.2(18) 5_656 7_556
O4 Ca4 Sb2 151(3) 7_546 7_556
O4 Ca4 Sb2 88.0(11) 7_556 7_556
O5 Ca4 Sb2 82(2) . 7_556
O2 Ca4 Sb2 90.2(18) 5_656 4_546
O4 Ca4 Sb2 88.0(11) 7_546 4_546
O4 Ca4 Sb2 151(3) 7_556 4_546
O5 Ca4 Sb2 82(2) . 4_546
Sb2 Ca4 Sb2 67.3(17) 7_556 4_546
O2 Ca4 Sb2 90.2(17) 5_656 4_556
O4 Ca4 Sb2 155(3) 7_546 4_556
O4 Ca4 Sb2 83.3(10) 7_556 4_556
O5 Ca4 Sb2 83(2) . 4_556
Sb2 Ca4 Sb2 4.87(10) 7_556 4_556
Sb2 Ca4 Sb2 72.2(17) 4_546 4_556
O2 Ca4 Sb2 90.2(17) 5_656 7_546
O4 Ca4 Sb2 83.3(10) 7_546 7_546
O4 Ca4 Sb2 155(3) 7_556 7_546
O5 Ca4 Sb2 83(2) . 7_546
Sb2 Ca4 Sb2 72.2(17) 7_556 7_546
Sb2 Ca4 Sb2 4.87(11) 4_546 7_546
Sb2 Ca4 Sb2 77.1(18) 4_556 7_546
O2 Ca4 Ca2 35.5(8) 5_656 7_556
O4 Ca4 Ca2 125(3) 7_546 7_556
O4 Ca4 Ca2 71.1(12) 7_556 7_556
O5 Ca4 Ca2 146.5(6) . 7_556
Sb2 Ca4 Ca2 81.9(9) 7_556 7_556
Sb2 Ca4 Ca2 117.8(16) 4_546 7_556
Sb2 Ca4 Ca2 79.1(8) 4_556 7_556
Sb2 Ca4 Ca2 119.6(16) 7_546 7_556
O2 Ca4 Ca2 35.5(8) 5_656 7_546
O4 Ca4 Ca2 71.1(12) 7_546 7_546
O4 Ca4 Ca2 125(3) 7_556 7_546
O5 Ca4 Ca2 146.5(6) . 7_546
Sb2 Ca4 Ca2 117.8(16) 7_556 7_546
Sb2 Ca4 Ca2 81.9(8) 4_546 7_546
Sb2 Ca4 Ca2 119.6(16) 4_556 7_546
Sb2 Ca4 Ca2 79.1(8) 7_546 7_546
Ca2 Ca4 Ca2 66.5(12) 7_556 7_546
O2 Ca4 Ca5 135(3) 5_656 .
O4 Ca4 Ca5 99.7(19) 7_546 .
O4 Ca4 Ca5 99.7(19) 7_556 .
O5 Ca4 Ca5 36.4(13) . .
Sb2 Ca4 Ca5 53.4(13) 7_556 .
Sb2 Ca4 Ca5 53.4(13) 4_546 .
Sb2 Ca4 Ca5 55.9(13) 4_556 .
Sb2 Ca4 Ca5 55.9(13) 7_546 .
Ca2 Ca4 Ca5 135.0(16) 7_556 .
Ca2 Ca4 Ca5 135.0(16) 7_546 .
O2 Ca4 Sm3 42.3(12) 5_656 5_656
O4 Ca4 Sm3 122.7(12) 7_546 5_656
O4 Ca4 Sm3 122.7(12) 7_556 5_656
O5 Ca4 Sm3 129(3) . 5_656
Sb2 Ca4 Sm3 56.1(11) 7_556 5_656
Sb2 Ca4 Sm3 56.1(11) 4_546 5_656
Sb2 Ca4 Sm3 58.4(10) 4_556 5_656
Sb2 Ca4 Sm3 58.4(10) 7_546 5_656
Ca2 Ca4 Sm3 61.7(9) 7_556 5_656
Ca2 Ca4 Sm3 61.7(9) 7_546 5_656
Ca5 Ca4 Sm3 92.3(19) . 5_656
O4 Sm4 O4 116.8(3) 7_546 7_556
O4 Sm4 O5 83.8(3) 7_546 .
O4 Sm4 O5 83.8(3) 7_556 .
O4 Sm4 O2 103.6(3) 7_546 5_656
O4 Sm4 O2 103.6(3) 7_556 5_656
O5 Sm4 O2 165.2(3) . 5_656
O4 Sm4 Sb2 150.6(2) 7_546 7_556
O4 Sm4 Sb2 87.31(17) 7_556 7_556
O5 Sm4 Sb2 82.26(15) . 7_556
O2 Sm4 Sb2 85.27(15) 5_656 7_556
O4 Sm4 Sb2 87.31(17) 7_546 4_546
O4 Sm4 Sb2 150.6(2) 7_556 4_546
O5 Sm4 Sb2 82.26(15) . 4_546
O2 Sm4 Sb2 85.27(15) 5_656 4_546
Sb2 Sm4 Sb2 65.25(11) 7_556 4_546
O4 Sm4 Sb2 155.0(2) 7_546 4_556
O4 Sm4 Sb2 82.58(17) 7_556 4_556
O5 Sm4 Sb2 82.71(14) . 4_556
O2 Sm4 Sb2 85.54(14) 5_656 4_556
Sb2 Sm4 Sb2 4.81(9) 7_556 4_556
Sb2 Sm4 Sb2 70.06(5) 4_546 4_556
O4 Sm4 Sb2 82.58(17) 7_546 7_546
O4 Sm4 Sb2 155.0(2) 7_556 7_546
O5 Sm4 Sb2 82.71(14) . 7_546
O2 Sm4 Sb2 85.54(14) 5_656 7_546
Sb2 Sm4 Sb2 70.06(5) 7_556 7_546
Sb2 Sm4 Sb2 4.81(9) 4_546 7_546
Sb2 Sm4 Sb2 74.87(10) 4_556 7_546
O4 Sm4 Ca5 102.5(3) 7_546 .
O4 Sm4 Ca5 102.5(3) 7_556 .
O5 Sm4 Ca5 36.2(5) . .
O2 Sm4 Ca5 128.9(5) 5_656 .
Sb2 Sm4 Ca5 53.1(4) 7_556 .
Sb2 Sm4 Ca5 53.1(4) 4_546 .
Sb2 Sm4 Ca5 55.5(3) 4_556 .
Sb2 Sm4 Ca5 55.5(3) 7_546 .
O4 Sm4 Ca2 123.7(3) 7_546 7_556
O4 Sm4 Ca2 69.5(3) 7_556 7_556
O5 Sm4 Ca2 147.88(12) . 7_556
O2 Sm4 Ca2 34.45(15) 5_656 7_556
Sb2 Sm4 Ca2 78.97(17) 7_556 7_556
Sb2 Sm4 Ca2 112.42(19) 4_546 7_556
Sb2 Sm4 Ca2 76.51(17) 4_556 7_556
Sb2 Sm4 Ca2 114.36(19) 7_546 7_556
Ca5 Sm4 Ca2 132.0(4) . 7_556
O4 Sm4 Ca2 69.5(3) 7_546 7_546
O4 Sm4 Ca2 123.7(3) 7_556 7_546
O5 Sm4 Ca2 147.88(12) . 7_546
O2 Sm4 Ca2 34.45(15) 5_656 7_546
Sb2 Sm4 Ca2 112.42(19) 7_556 7_546
Sb2 Sm4 Ca2 78.97(17) 4_546 7_546
Sb2 Sm4 Ca2 114.36(19) 4_556 7_546
Sb2 Sm4 Ca2 76.51(17) 7_546 7_546
Ca5 Sm4 Ca2 132.0(4) . 7_546
Ca2 Sm4 Ca2 64.2(2) 7_556 7_546
O4 Sm4 Sm5 48.0(3) 7_546 7_546
O4 Sm4 Sm5 103.1(2) 7_556 7_546
O5 Sm4 Sm5 35.96(7) . 7_546
O2 Sm4 Sm5 148.18(3) 5_656 7_546
Sb2 Sm4 Sm5 113.11(8) 7_556 7_546
Sb2 Sm4 Sm5 79.99(5) 4_546 7_546
Sb2 Sm4 Sm5 114.98(7) 4_556 7_546
Sb2 Sm4 Sm5 77.51(5) 7_546 7_546
Ca5 Sm4 Sm5 60.2(4) . 7_546
Ca2 Sm4 Sm5 166.1(2) 7_556 7_546
Ca2 Sm4 Sm5 114.37(13) 7_546 7_546
O5 Ca5 O5 75.4(7) . 7_546
O5 Ca5 O5 75.4(7) . 7_556
O5 Ca5 O5 104.4(12) 7_546 7_556
O5 Ca5 Sb2 89.7(10) . 7_556
O5 Ca5 Sb2 155.7(12) 7_546 7_556
O5 Ca5 Sb2 89.9(4) 7_556 7_556
O5 Ca5 Sb2 89.7(10) . 4_546
O5 Ca5 Sb2 89.9(4) 7_546 4_546
O5 Ca5 Sb2 155.7(13) 7_556 4_546
Sb2 Ca5 Sb2 70.6(8) 7_556 4_546
O5 Ca5 Sb2 89.7(9) . 4_556
O5 Ca5 Sb2 159.3(13) 7_546 4_556
O5 Ca5 Sb2 85.1(3) 7_556 4_556
Sb2 Ca5 Sb2 4.96(10) 7_556 4_556
Sb2 Ca5 Sb2 75.5(8) 4_546 4_556
O5 Ca5 Sb2 89.7(9) . 7_546
O5 Ca5 Sb2 85.1(3) 7_546 7_546
O5 Ca5 Sb2 159.3(13) 7_556 7_546
Sb2 Ca5 Sb2 75.5(8) 7_556 7_546
Sb2 Ca5 Sb2 4.96(10) 4_546 7_546
Sb2 Ca5 Sb2 80.5(8) 4_556 7_546
O5 Ca5 Sb2 149.1(3) . 8
O5 Ca5 Sb2 125.4(12) 7_546 8
O5 Ca5 Sb2 77.0(5) 7_556 8
Sb2 Ca5 Sb2 76.5(4) 7_556 8
Sb2 Ca5 Sb2 110.8(8) 4_546 8
Sb2 Ca5 Sb2 74.2(4) 4_556 8
Sb2 Ca5 Sb2 112.7(8) 7_546 8
O5 Ca5 Sb2 149.1(3) . 3_545
O5 Ca5 Sb2 77.0(5) 7_546 3_545
O5 Ca5 Sb2 125.4(12) 7_556 3_545
Sb2 Ca5 Sb2 110.8(8) 7_556 3_545
Sb2 Ca5 Sb2 76.5(4) 4_546 3_545
Sb2 Ca5 Sb2 112.7(8) 4_556 3_545
Sb2 Ca5 Sb2 74.2(4) 7_546 3_545
Sb2 Ca5 Sb2 61.2(5) 8 3_545
O5 Ca5 Sm4 38.7(6) . .
O5 Ca5 Sm4 98.8(8) 7_546 .
O5 Ca5 Sm4 98.8(8) 7_556 .
Sb2 Ca5 Sm4 59.0(6) 7_556 .
Sb2 Ca5 Sm4 59.0(6) 4_546 .
Sb2 Ca5 Sm4 61.2(6) 4_556 .
Sb2 Ca5 Sm4 61.2(6) 7_546 .
Sb2 Ca5 Sm4 135.4(8) 8 .
Sb2 Ca5 Sm4 135.4(8) 3_545 .
O5 Ca5 Ca4 41.7(12) . .
O5 Ca5 Ca4 100.6(10) 7_546 .
O5 Ca5 Ca4 100.6(10) 7_556 .
Sb2 Ca5 Ca4 56.8(9) 7_556 .
Sb2 Ca5 Ca4 56.8(9) 4_546 .
Sb2 Ca5 Ca4 59.2(8) 4_556 .
Sb2 Ca5 Ca4 59.2(8) 7_546 .
Sb2 Ca5 Ca4 133.3(10) 8 .
Sb2 Ca5 Ca4 133.3(10) 3_545 .
Sm4 Ca5 Ca4 3.0(10) . .
O5 Ca5 Sm5 36.3(3) . 7_546
O5 Ca5 Sm5 39.9(4) 7_546 7_546
O5 Ca5 Sm5 94.5(8) 7_556 7_546
Sb2 Ca5 Sm5 120.8(10) 7_556 7_546
Sb2 Ca5 Sm5 83.9(5) 4_546 7_546
Sb2 Ca5 Sm5 122.3(10) 4_556 7_546
Sb2 Ca5 Sm5 81.0(4) 7_546 7_546
Sb2 Ca5 Sm5 161.1(11) 8 7_546
Sb2 Ca5 Sm5 113.7(3) 3_545 7_546
Sm4 Ca5 Sm5 62.0(5) . 7_546
Ca4 Ca5 Sm5 64.4(9) . 7_546
O5 Sm5 O5 116.8(3) 7_546 7_556
O5 Sm5 O5 75.60(17) 7_546 .
O5 Sm5 O5 75.60(17) 7_556 .
O5 Sm5 O4 74.15(16) 7_546 .
O5 Sm5 O4 74.15(16) 7_556 .
O5 Sm5 O4 120.2(2) . .
O5 Sm5 Sb2 139.16(16) 7_546 8
O5 Sm5 Sb2 81.81(15) 7_556 8
O5 Sm5 Sb2 145.03(8) . 8
O4 Sm5 Sb2 77.38(14) . 8
O5 Sm5 Sb2 81.81(15) 7_546 3_545
O5 Sm5 Sb2 139.16(16) 7_556 3_545
O5 Sm5 Sb2 145.03(8) . 3_545
O4 Sm5 Sb2 77.38(14) . 3_545
Sb2 Sm5 Sb2 63.69(10) 8 3_545
O5 Sm5 Sb2 140.26(15) 7_546 7_556
O5 Sm5 Sb2 83.91(14) 7_556 7_556
O5 Sm5 Sb2 77.93(13) . 7_556
O4 Sm5 Sb2 145.53(8) . 7_556
Sb2 Sm5 Sb2 73.38(5) 8 7_556
Sb2 Sm5 Sb2 104.82(5) 3_545 7_556
O5 Sm5 Sb2 83.91(14) 7_546 4_546
O5 Sm5 Sb2 140.26(15) 7_556 4_546
O5 Sm5 Sb2 77.93(13) . 4_546
O4 Sm5 Sb2 145.53(8) . 4_546
Sb2 Sm5 Sb2 104.82(5) 8 4_546
Sb2 Sm5 Sb2 73.38(5) 3_545 4_546
Sb2 Sm5 Sb2 61.80(10) 7_556 4_546
O5 Sm5 Sb2 142.95(16) 7_546 3
O5 Sm5 Sb2 77.42(15) 7_556 3
O5 Sm5 Sb2 140.75(7) . 3
O4 Sm5 Sb2 78.08(13) . 3
Sb2 Sm5 Sb2 4.76(9) 8 3
Sb2 Sm5 Sb2 68.45(3) 3_545 3
Sb2 Sm5 Sb2 71.31(3) 7_556 3
Sb2 Sm5 Sb2 106.97(3) 4_546 3
O5 Sm5 Sb2 77.42(15) 7_546 8_545
O5 Sm5 Sb2 142.95(16) 7_556 8_545
O5 Sm5 Sb2 140.75(7) . 8_545
O4 Sm5 Sb2 78.08(13) . 8_545
Sb2 Sm5 Sb2 68.45(3) 8 8_545
Sb2 Sm5 Sb2 4.76(9) 3_545 8_545
Sb2 Sm5 Sb2 106.97(3) 7_556 8_545
Sb2 Sm5 Sb2 71.31(3) 4_546 8_545
Sb2 Sm5 Sb2 73.21(9) 3 8_545
O5 Sm5 Ca5 34.3(4) 7_546 7_546
O5 Sm5 Ca5 94.9(3) 7_556 7_546
O5 Sm5 Ca5 42.0(4) . 7_546
O4 Sm5 Ca5 91.4(6) . 7_546
Sb2 Sm5 Ca5 168.8(6) 8 7_546
Sb2 Sm5 Ca5 114.6(3) 3_545 7_546
Sb2 Sm5 Ca5 117.1(5) 7_556 7_546
Sb2 Sm5 Ca5 84.6(5) 4_546 7_546
Sb2 Sm5 Ca5 168.3(5) 3 7_546
Sb2 Sm5 Ca5 110.0(3) 8_545 7_546
O5 Sm5 Ca5 94.9(3) 7_546 7_556
O5 Sm5 Ca5 34.3(4) 7_556 7_556
O5 Sm5 Ca5 42.0(4) . 7_556
O4 Sm5 Ca5 91.4(6) . 7_556
Sb2 Sm5 Ca5 114.6(3) 8 7_556
Sb2 Sm5 Ca5 168.8(6) 3_545 7_556
Sb2 Sm5 Ca5 84.6(5) 7_556 7_556
Sb2 Sm5 Ca5 117.1(5) 4_546 7_556
Sb2 Sm5 Ca5 110.0(3) 3 7_556
Sb2 Sm5 Ca5 168.3(5) 8_545 7_556
Ca5 Sm5 Ca5 64.6(4) 7_546 7_556
Sm2 Sb1 Sm2 180.00(4) 5 1_565
Sm2 Sb1 Sm2 72.32(3) 5 5_565
Sm2 Sb1 Sm2 107.68(3) 1_565 5_565
Sm2 Sb1 Sm2 107.68(3) 5 .
Sm2 Sb1 Sm2 72.32(3) 1_565 .
Sm2 Sb1 Sm2 180.00(3) 5_565 .
Sm2 Sb1 Sm1 110.50(3) 5 5_665
Sm2 Sb1 Sm1 69.50(3) 1_565 5_665
Sm2 Sb1 Sm1 69.81(3) 5_565 5_665
Sm2 Sb1 Sm1 110.19(3) . 5_665
Sm2 Sb1 Sm1 69.50(3) 5 1_455
Sm2 Sb1 Sm1 110.50(3) 1_565 1_455
Sm2 Sb1 Sm1 110.19(3) 5_565 1_455
Sm2 Sb1 Sm1 69.81(3) . 1_455
Sm1 Sb1 Sm1 180.00(4) 5_665 1_455
Sm2 Sb1 Sm1 69.81(3) 5 5_655
Sm2 Sb1 Sm1 110.19(3) 1_565 5_655
Sm2 Sb1 Sm1 110.50(3) 5_565 5_655
Sm2 Sb1 Sm1 69.50(3) . 5_655
Sm1 Sb1 Sm1 72.22(3) 5_665 5_655
Sm1 Sb1 Sm1 107.78(3) 1_455 5_655
Sm2 Sb1 Sm1 110.19(3) 5 1_465
Sm2 Sb1 Sm1 69.81(3) 1_565 1_465
Sm2 Sb1 Sm1 69.50(3) 5_565 1_465
Sm2 Sb1 Sm1 110.50(3) . 1_465
Sm1 Sb1 Sm1 107.78(3) 5_665 1_465
Sm1 Sb1 Sm1 72.22(3) 1_455 1_465
Sm1 Sb1 Sm1 180.00(4) 5_655 1_465
Sm2 Sb1 Ca1 72.4(2) 5 1_455
Sm2 Sb1 Ca1 107.6(2) 1_565 1_455
Sm2 Sb1 Ca1 110.5(2) 5_565 1_455
Sm2 Sb1 Ca1 69.5(2) . 1_455
Sm1 Sb1 Ca1 176.86(15) 5_665 1_455
Sm1 Sb1 Ca1 3.14(15) 1_455 1_455
Sm1 Sb1 Ca1 110.30(11) 5_655 1_455
Sm1 Sb1 Ca1 69.70(11) 1_465 1_455
Sm2 Sb1 Ca1 107.6(2) 5 5_665
Sm2 Sb1 Ca1 72.4(2) 1_565 5_665
Sm2 Sb1 Ca1 69.5(2) 5_565 5_665
Sm2 Sb1 Ca1 110.5(2) . 5_665
Sm1 Sb1 Ca1 3.14(15) 5_665 5_665
Sm1 Sb1 Ca1 176.86(15) 1_455 5_665
Sm1 Sb1 Ca1 69.70(11) 5_655 5_665
Sm1 Sb1 Ca1 110.30(11) 1_465 5_665
Ca1 Sb1 Ca1 180.0(4) 1_455 5_665
Sm2 Sb1 Ca1 69.5(2) 5 5_655
Sm2 Sb1 Ca1 110.5(2) 1_565 5_655
Sm2 Sb1 Ca1 107.6(2) 5_565 5_655
Sm2 Sb1 Ca1 72.4(2) . 5_655
Sm1 Sb1 Ca1 69.70(11) 5_665 5_655
Sm1 Sb1 Ca1 110.30(11) 1_455 5_655
Sm1 Sb1 Ca1 3.14(15) 5_655 5_655
Sm1 Sb1 Ca1 176.86(15) 1_465 5_655
Ca1 Sb1 Ca1 112.9(2) 1_455 5_655
Ca1 Sb1 Ca1 67.1(2) 5_665 5_655
Sm2 Sb1 Ca1 110.5(2) 5 1_465
Sm2 Sb1 Ca1 69.5(2) 1_565 1_465
Sm2 Sb1 Ca1 72.4(2) 5_565 1_465
Sm2 Sb1 Ca1 107.6(2) . 1_465
Sm1 Sb1 Ca1 110.30(11) 5_665 1_465
Sm1 Sb1 Ca1 69.70(11) 1_455 1_465
Sm1 Sb1 Ca1 176.86(15) 5_655 1_465
Sm1 Sb1 Ca1 3.14(15) 1_465 1_465
Ca1 Sb1 Ca1 67.1(2) 1_455 1_465
Ca1 Sb1 Ca1 112.9(2) 5_665 1_465
Ca1 Sb1 Ca1 180.0(4) 5_655 1_465
Ca5 Sb2 Ca4 69.8(13) 7_556 7_556
Ca5 Sb2 Sm3 111.0(4) 7_556 3_455
Ca4 Sb2 Sm3 68.4(9) 7_556 3_455
Ca5 Sb2 Ca5 75.5(8) 7_556 7_546
Ca4 Sb2 Ca5 109.5(9) 7_556 7_546
Sm3 Sb2 Ca5 171.0(5) 3_455 7_546
Ca5 Sb2 Sm4 67.9(5) 7_556 7_556
Ca4 Sb2 Sm4 2.9(10) 7_556 7_556
Sm3 Sb2 Sm4 71.33(6) 3_455 7_556
Ca5 Sb2 Sm4 106.7(4) 7_546 7_556
Ca5 Sb2 Sm5 75.0(5) 7_556 3_455
Ca4 Sb2 Sm5 114.5(8) 7_556 3_455
Sm3 Sb2 Sm5 75.71(6) 3_455 3_455
Ca5 Sb2 Sm5 112.6(5) 7_546 3_455
Sm4 Sb2 Sm5 115.52(10) 7_556 3_455
Ca5 Sb2 Ca4 109.7(9) 7_556 7_546
Ca4 Sb2 Ca4 72.2(17) 7_556 7_546
Sm3 Sb2 Ca4 106.5(11) 3_455 7_546
Ca5 Sb2 Ca4 64.9(12) 7_546 7_546
Sm4 Sb2 Ca4 71.2(8) 7_556 7_546
Sm5 Sb2 Ca4 173.2(8) 3_455 7_546
Ca5 Sb2 Sm3 173.4(5) 7_556 3_445
Ca4 Sb2 Sm3 106.5(11) 7_556 3_445
Sm3 Sb2 Sm3 71.57(4) 3_455 3_445
Ca5 Sb2 Sm3 101.3(4) 7_546 3_445
Sm4 Sb2 Sm3 108.13(5) 7_556 3_445
Sm5 Sb2 Sm3 111.53(4) 3_455 3_445
Ca4 Sb2 Sm3 63.8(8) 7_546 3_445
Ca5 Sb2 Sm5 4.9(4) 7_556 7_556
Ca4 Sb2 Sm5 73.9(11) 7_556 7_556
Sm3 Sb2 Sm5 115.59(10) 3_455 7_556
Ca5 Sb2 Sm5 71.2(4) 7_546 7_556
Sm4 Sb2 Sm5 71.85(6) 7_556 7_556
Sm5 Sb2 Sm5 75.18(5) 3_455 7_556
Ca4 Sb2 Sm5 109.0(8) 7_546 7_556
Sm3 Sb2 Sm5 171.74(8) 3_445 7_556
Ca5 Sb2 Ca3 113.9(4) 7_556 3_455
Ca4 Sb2 Ca3 70.9(10) 7_556 3_455
Sm3 Sb2 Ca3 3.1(2) 3_455 3_455
Ca5 Sb2 Ca3 169.4(5) 7_546 3_455
Sm4 Sb2 Ca3 73.8(3) 7_556 3_455
Sm5 Sb2 Ca3 75.8(3) 3_455 3_455
Ca4 Sb2 Ca3 106.0(11) 7_546 3_455
Sm3 Sb2 Ca3 68.87(15) 3_445 3_455
Sm5 Sb2 Ca3 118.39(18) 7_556 3_455
Ca5 Sb2 Ca5 69.2(8) 7_556 3_455
Ca4 Sb2 Ca5 115.4(9) 7_556 3_455
Sm3 Sb2 Ca5 82.8(5) 3_455 3_455
Ca5 Sb2 Ca5 105.8(4) 7_546 3_455
Sm4 Sb2 Ca5 116.0(3) 7_556 3_455
Sm5 Sb2 Ca5 7.7(6) 3_455 3_455
Ca4 Sb2 Ca5 170.1(12) 7_546 3_455
Sm3 Sb2 Ca5 117.4(5) 3_445 3_455
Sm5 Sb2 Ca5 68.9(5) 7_556 3_455
Ca3 Sb2 Ca5 83.0(6) 3_455 3_455
Ca5 Sb2 Sm4 106.9(4) 7_556 7_546
Ca4 Sb2 Sm4 71.2(8) 7_556 7_546
Sm3 Sb2 Sm4 108.17(5) 3_455 7_546
Ca5 Sb2 Sm4 63.3(5) 7_546 7_546
Sm4 Sb2 Sm4 70.06(5) 7_556 7_546
Sm5 Sb2 Sm4 174.26(10) 3_455 7_546
Ca4 Sb2 Sm4 2.8(9) 7_546 7_546
Sm3 Sb2 Sm4 66.61(6) 3_445 7_546
Sm5 Sb2 Sm4 106.23(4) 7_556 7_546
Ca3 Sb2 Sm4 107.8(3) 3_455 7_546
Ca5 Sb2 Sm4 169.0(5) 3_455 7_546
Ca1 O1 Ca1 122.6(7) 3_455 3_445
Ca1 O1 Ca2 109.7(3) 3_455 .
Ca1 O1 Ca2 109.7(3) 3_445 .
Ca1 O1 Sm1 6.8(3) 3_455 3_455
Ca1 O1 Sm1 118.7(4) 3_445 3_455
Ca2 O1 Sm1 116.4(2) . 3_455
Ca1 O1 Sm1 118.7(4) 3_455 3_445
Ca1 O1 Sm1 6.8(3) 3_445 3_445
Ca2 O1 Sm1 116.4(2) . 3_445
Sm1 O1 Sm1 114.2(3) 3_455 3_445
Ca1 O1 Sm2 113.1(3) 3_455 .
Ca1 O1 Sm2 113.1(3) 3_445 .
Ca2 O1 Sm2 10.5(3) . .
Sm1 O1 Sm2 119.61(14) 3_455 .
Sm1 O1 Sm2 119.61(14) 3_445 .
Ca1 O1 Sm1 100.4(4) 3_455 5_655
Ca1 O1 Sm1 100.4(4) 3_445 5_655
Ca2 O1 Sm1 113.5(5) . 5_655
Sm1 O1 Sm1 96.20(17) 3_455 5_655
Sm1 O1 Sm1 96.20(17) 3_445 5_655
Sm2 O1 Sm1 103.1(2) . 5_655
Ca1 O1 Ca1 97.9(4) 3_455 5_655
Ca1 O1 Ca1 97.9(4) 3_445 5_655
Ca2 O1 Ca1 118.9(6) . 5_655
Sm1 O1 Ca1 93.3(2) 3_455 5_655
Sm1 O1 Ca1 93.3(2) 3_445 5_655
Sm2 O1 Ca1 108.4(4) . 5_655
Sm1 O1 Ca1 5.3(3) 5_655 5_655
Ca4 O2 Ca2 109.2(8) 5_656 3_545
Ca4 O2 Ca2 109.2(8) 5_656 3
Ca2 O2 Ca2 126.1(7) 3_545 3
Ca4 O2 Sm2 119.0(6) 5_656 3_545
Ca2 O2 Sm2 10.5(3) 3_545 3_545
Ca2 O2 Sm2 121.4(4) 3 3_545
Ca4 O2 Sm2 119.0(6) 5_656 3
Ca2 O2 Sm2 121.4(4) 3_545 3
Ca2 O2 Sm2 10.5(3) 3 3
Sm2 O2 Sm2 115.0(3) 3_545 3
Ca4 O2 Sm4 3(2) 5_656 5_656
Ca2 O2 Sm4 108.3(4) 3_545 5_656
Ca2 O2 Sm4 108.3(4) 3 5_656
Sm2 O2 Sm4 118.30(16) 3_545 5_656
Sm2 O2 Sm4 118.30(16) 3 5_656
Ca4 O2 Sm3 102(2) 5_656 .
Ca2 O2 Sm3 103.9(4) 3_545 .
Ca2 O2 Sm3 103.9(4) 3 .
Sm2 O2 Sm3 97.4(2) 3_545 .
Sm2 O2 Sm3 97.4(2) 3 .
Sm4 O2 Sm3 104.1(3) 5_656 .
Ca4 O2 Ca3 108(2) 5_656 .
Ca2 O2 Ca3 101.3(4) 3_545 .
Ca2 O2 Ca3 101.3(4) 3 .
Sm2 O2 Ca3 94.1(3) 3_545 .
Sm2 O2 Ca3 94.1(3) 3 .
Sm4 O2 Ca3 110.4(5) 5_656 .
Sm3 O2 Ca3 6.3(4) . .
Ca3 O3 Ca3 124.6(10) 7_546 7_556
Ca3 O3 Ca1 110.1(5) 7_546 5_656
Ca3 O3 Ca1 110.1(5) 7_556 5_656
Ca3 O3 Sm3 7.3(4) 7_546 7_546
Ca3 O3 Sm3 119.7(5) 7_556 7_546
Ca1 O3 Sm3 117.40(19) 5_656 7_546
Ca3 O3 Sm3 119.7(5) 7_546 7_556
Ca3 O3 Sm3 7.3(4) 7_556 7_556
Ca1 O3 Sm3 117.40(19) 5_656 7_556
Sm3 O3 Sm3 114.3(3) 7_546 7_556
Ca3 O3 Sm1 112.3(5) 7_546 5_656
Ca3 O3 Sm1 112.3(5) 7_556 5_656
Ca1 O3 Sm1 6.9(3) 5_656 5_656
Sm3 O3 Sm1 119.42(15) 7_546 5_656
Sm3 O3 Sm1 119.42(15) 7_556 5_656
Ca3 O3 Sm2 100.4(6) 7_546 5_556
Ca3 O3 Sm2 100.4(6) 7_556 5_556
Ca1 O3 Sm2 109.4(4) 5_656 5_556
Sm3 O3 Sm2 96.80(19) 7_546 5_556
Sm3 O3 Sm2 96.80(19) 7_556 5_556
Sm1 O3 Sm2 102.5(2) 5_656 5_556
Ca3 O3 Ca2 97.0(6) 7_546 5_556
Ca3 O3 Ca2 97.0(6) 7_556 5_556
Ca1 O3 Ca2 117.0(5) 5_656 5_556
Sm3 O3 Ca2 92.7(2) 7_546 5_556
Sm3 O3 Ca2 92.7(2) 7_556 5_556
Sm1 O3 Ca2 110.1(4) 5_656 5_556
Sm2 O3 Ca2 7.6(3) 5_556 5_556
Ca3 O4 Sm4 116.8(3) . 7_546
Ca3 O4 Sm4 116.8(3) . 7_556
Sm4 O4 Sm4 116.8(3) 7_546 7_556
Ca3 O4 Sm3 7.7(4) . .
Sm4 O4 Sm3 118.84(19) 7_546 .
Sm4 O4 Sm3 118.84(19) 7_556 .
Ca3 O4 Ca4 118.0(19) . 7_546
Sm4 O4 Ca4 4.1(12) 7_546 7_546
Sm4 O4 Ca4 113.5(14) 7_556 7_546
Sm3 O4 Ca4 120.6(18) . 7_546
Ca3 O4 Ca4 118.0(19) . 7_556
Sm4 O4 Ca4 113.5(14) 7_546 7_556
Sm4 O4 Ca4 4.1(12) 7_556 7_556
Sm3 O4 Ca4 120.6(18) . 7_556
Ca4 O4 Ca4 110(3) 7_546 7_556
Ca3 O4 Sm5 113.1(6) . .
Sm4 O4 Sm5 94.0(3) 7_546 .
Sm4 O4 Sm5 94.0(3) 7_556 .
Sm3 O4 Sm5 105.4(3) . .
Ca4 O4 Sm5 96.8(17) 7_546 .
Ca4 O4 Sm5 96.8(17) 7_556 .
Ca5 O5 Sm5 109.4(4) . 7_546
Ca5 O5 Sm5 109.4(4) . 7_556
Sm5 O5 Sm5 116.8(3) 7_546 7_556
Ca5 O5 Sm4 105.0(10) . .
Sm5 O5 Sm4 107.74(17) 7_546 .
Sm5 O5 Sm4 107.74(17) 7_556 .
Ca5 O5 Sm5 11.0(9) . .
Sm5 O5 Sm5 104.40(17) 7_546 .
Sm5 O5 Sm5 104.40(17) 7_556 .
Sm4 O5 Sm5 116.1(3) . .
Ca5 O5 Ca4 102(2) . .
Sm5 O5 Ca4 109.1(8) 7_546 .
Sm5 O5 Ca4 109.1(8) 7_556 .
Sm4 O5 Ca4 3.2(19) . .
Sm5 O5 Ca4 112.9(19) . .
Ca5 O5 Ca5 104.6(7) . 7_546
Sm5 O5 Ca5 10.6(7) 7_546 7_546
Sm5 O5 Ca5 111.3(6) 7_556 7_546
Sm4 O5 Ca5 118.3(8) . 7_546
Sm5 O5 Ca5 98.0(7) . 7_546
Ca4 O5 Ca5 119.7(11) . 7_546
Ca5 O5 Ca5 104.6(7) . 7_556
Sm5 O5 Ca5 111.3(6) 7_546 7_556
Sm5 O5 Ca5 10.6(7) 7_556 7_556
Sm4 O5 Ca5 118.3(8) . 7_556
Sm5 O5 Ca5 98.0(7) . 7_556
Ca4 O5 Ca5 119.7(11) . 7_556
Ca5 O5 Ca5 104.4(12) 7_546 7_556

loop_
_geom_bond_atom_site_label_1
_geom_bond_atom_site_label_2
_geom_bond_distance
_geom_bond_site_symmetry_2
Ca1 O1 2.191(8) 3_545
Ca1 O1 2.191(8) 3
Ca1 O3 2.247(17) 5_656
Ca1 O1 2.603(15) 5_655
Ca1 Sb1 3.476(10) 1_655
Ca1 Sb1 3.476(10) 1_645
Ca1 Sm1 3.564(12) 7_645
Ca1 Sm1 3.564(12) 7_655
Ca1 Ca2 3.584(15) 3_545
Ca1 Ca2 3.584(15) 3
Ca1 Ca3 3.62(2) 3
Ca1 Ca3 3.62(2) 3_545
Sm1 O1 2.288(4) 3_545
Sm1 O1 2.288(4) 3
Sm1 O3 2.321(6) 5_656
Sm1 O1 2.444(6) 5_655
Sm1 Sb1 3.2605(11) 1_655
Sm1 Sb1 3.2605(11) 1_645
Sm1 Sm1 3.524(3) 7_645
Sm1 Sm1 3.524(3) 7_655
Sm1 Ca1 3.564(12) 7_645
Sm1 Ca1 3.564(12) 7_655
Sm1 Sm2 3.7146(18) 5_655
Sm1 Sm2 3.729(2) 1_655
Ca2 O2 2.155(6) 3_455
Ca2 O2 2.155(6) 3_445
Ca2 O1 2.193(13) .
Ca2 O3 2.708(14) 5_556
Ca2 Ca4 3.51(6) 7_556
Ca2 Ca4 3.51(6) 7_546
Ca2 Sb1 3.578(12) 1_545
Ca2 Sb1 3.578(12) .
Ca2 Ca1 3.584(15) 3_455
Ca2 Ca1 3.584(15) 3_445
Ca2 Sm4 3.617(12) 7_556
Ca2 Sm4 3.617(12) 7_546
Sm2 O2 2.278(3) 3_455
Sm2 O2 2.278(3) 3_445
Sm2 O1 2.298(6) .
Sm2 O3 2.459(6) 5_556
Sm2 Sb1 3.2565(11) 1_545
Sm2 Sb1 3.2565(11) .
Sm2 Sm3 3.5511(15) 3_445
Sm2 Sm3 3.5511(15) 3_455
Sm2 Ca3 3.561(18) 3_445
Sm2 Ca3 3.561(18) 3_455
Sm2 Sm1 3.7146(18) 5_655
Sm2 Sm1 3.729(2) 1_455
Ca3 O3 2.170(10) 7_546
Ca3 O3 2.170(10) 7_556
Ca3 O4 2.23(2) .
Ca3 O2 2.58(2) .
Ca3 Sb2 3.433(15) 8
Ca3 Sb2 3.433(15) 3_545
Ca3 Sm2 3.561(18) 3
Ca3 Sm2 3.561(18) 3_545
Ca3 Sb2 3.620(14) 3
Ca3 Sb2 3.620(14) 8_545
Ca3 Ca1 3.62(2) 3_445
Ca3 Ca1 3.62(2) 3_455
Sm3 O4 2.278(7) .
Sm3 O3 2.287(3) 7_546
Sm3 O3 2.287(3) 7_556
Sm3 O2 2.446(7) .
Sm3 Sb2 3.183(2) 8
Sm3 Sb2 3.183(2) 3_545
Sm3 Sb2 3.383(2) 3
Sm3 Sb2 3.383(2) 8_545
Sm3 Sm2 3.5511(15) 3
Sm3 Sm2 3.5511(15) 3_545
Sm3 Ca4 3.56(6) 5_656
Sm3 Ca2 3.627(10) 3
Ca4 O2 2.15(6) 5_656
Ca4 O4 2.34(4) 7_546
Ca4 O4 2.34(4) 7_556
Ca4 O5 2.41(6) .
Ca4 Sb2 3.16(7) 7_556
Ca4 Sb2 3.16(7) 4_546
Ca4 Sb2 3.36(6) 4_556
Ca4 Sb2 3.36(6) 7_546
Ca4 Ca2 3.51(6) 7_556
Ca4 Ca2 3.51(6) 7_546
Ca4 Ca5 3.54(9) .
Ca4 Sm3 3.56(6) 5_656
Sm4 O4 2.256(4) 7_546
Sm4 O4 2.256(4) 7_556
Sm4 O5 2.274(6) .
Sm4 O2 2.306(6) 5_656
Sm4 Sb2 3.246(3) 7_556
Sm4 Sb2 3.246(3) 4_546
Sm4 Sb2 3.443(3) 4_556
Sm4 Sb2 3.443(3) 7_546
Sm4 Ca5 3.51(3) .
Sm4 Ca2 3.617(12) 7_556
Sm4 Ca2 3.617(12) 7_546
Sm4 Sm5 3.6585(17) 7_546
Ca5 O5 2.15(3) .
Ca5 O5 2.431(19) 7_546
Ca5 O5 2.431(19) 7_556
Ca5 Sb2 3.03(3) 7_556
Ca5 Sb2 3.03(3) 4_546
Ca5 Sb2 3.24(3) 4_556
Ca5 Sb2 3.24(3) 7_546
Ca5 Sb2 3.44(2) 8
Ca5 Sb2 3.44(2) 3_545
Ca5 Sm5 3.59(2) 7_546
Sm5 O5 2.255(3) 7_546
Sm5 O5 2.255(3) 7_556
Sm5 O5 2.330(6) .
Sm5 O4 2.727(10) .
Sm5 Sb2 3.317(2) 8
Sm5 Sb2 3.317(2) 3_545
Sm5 Sb2 3.408(2) 7_556
Sm5 Sb2 3.408(2) 4_546
Sm5 Sb2 3.510(2) 3
Sm5 Sb2 3.510(2) 8_545
Sm5 Ca5 3.59(2) 7_546
Sm5 Ca5 3.59(2) 7_556
Sb1 Sm2 3.2565(11) 5
Sb1 Sm2 3.2565(11) 1_565
Sb1 Sm2 3.2565(11) 5_565
Sb1 Sm1 3.2605(11) 5_665
Sb1 Sm1 3.2605(11) 1_455
Sb1 Sm1 3.2605(11) 5_655
Sb1 Sm1 3.2605(11) 1_465
Sb1 Ca1 3.476(10) 1_455
Sb1 Ca1 3.476(10) 5_665
Sb1 Ca1 3.476(10) 5_655
Sb1 Ca1 3.476(10) 1_465
Sb2 Ca5 3.03(3) 7_556
Sb2 Ca4 3.16(7) 7_556
Sb2 Sm3 3.183(2) 3_455
Sb2 Ca5 3.24(3) 7_546
Sb2 Sm4 3.246(3) 7_556
Sb2 Sm5 3.317(2) 3_455
Sb2 Ca4 3.36(6) 7_546
Sb2 Sm3 3.383(2) 3_445
Sb2 Sm5 3.408(2) 7_556
Sb2 Ca3 3.433(15) 3_455
Sb2 Ca5 3.44(2) 3_455
Sb2 Sm4 3.443(3) 7_546
O1 Ca1 2.191(8) 3_455
O1 Ca1 2.191(8) 3_445
O1 Sm1 2.288(4) 3_455
O1 Sm1 2.288(4) 3_445
O1 Sm1 2.444(6) 5_655
O1 Ca1 2.603(15) 5_655
O2 Ca4 2.15(6) 5_656
O2 Ca2 2.155(6) 3_545
O2 Ca2 2.155(6) 3
O2 Sm2 2.278(3) 3_545
O2 Sm2 2.278(3) 3
O2 Sm4 2.306(6) 5_656
O3 Ca3 2.170(10) 7_546
O3 Ca3 2.170(10) 7_556
O3 Ca1 2.247(17) 5_656
O3 Sm3 2.287(3) 7_546
O3 Sm3 2.287(3) 7_556
O3 Sm1 2.321(6) 5_656
O3 Sm2 2.459(6) 5_556
O3 Ca2 2.708(14) 5_556
O4 Sm4 2.256(4) 7_546
O4 Sm4 2.256(4) 7_556
O4 Ca4 2.34(4) 7_546
O4 Ca4 2.34(4) 7_556
O5 Sm5 2.255(3) 7_546
O5 Sm5 2.255(3) 7_556
O5 Ca5 2.431(19) 7_546
O5 Ca5 2.431(19) 7_556
